data_4120681
loop_
_publ_author_name
'Fukuda, Tetsuya'
'Hashimoto, Hisako'
'Tobita, Hiromi'

_publ_section_title
;
 Reactions of a Tungsten-Germylyne Complex with \a,\b-Unsaturated Ketones:
 Complete Cleavage of the W\\tb Ge Bond and Formation of Two Types of
 \h(3)-Germoxyallyl Tungsten Complexes.
;
_journal_issue 1
_journal_name_full 'Journal of the American Chemical Society'
_journal_page_first 80
_journal_page_last 83
_journal_paper_doi 10.1021/ja4109853
_journal_volume 136
_journal_year 2014
_chemical_formula_moiety 'C27 H50 Ge O3 Si3 W'
_chemical_formula_sum 'C27 H50 Ge O3 Si3 W'
_chemical_formula_weight 763.38
_chemical_name_systematic
; 
 ? 
;
_space_group_IT_number 2
_symmetry_cell_setting triclinic
_symmetry_space_group_name_Hall '-P 1'
_symmetry_space_group_name_H-M 'P -1'
_atom_sites_solution_hydrogens geom
_atom_sites_solution_primary direct
_atom_sites_solution_secondary difmap
_audit_creation_method SHELXL-97
_cell_angle_alpha 81.533(6)
_cell_angle_beta 78.365(6)
_cell_angle_gamma 76.447(5)
_cell_formula_units_Z 2
_cell_length_a 8.9578(7)
_cell_length_b 9.0925(7)
_cell_length_c 21.2200(17)
_cell_measurement_reflns_used 17575
_cell_measurement_temperature 150(2)
_cell_measurement_theta_max 27.500
_cell_measurement_theta_min 3.200
_cell_volume 1636.6(2)
_computing_structure_refinement 'SHELXL-97 (Sheldrick, 1997)'
_computing_structure_solution 'SHELXS-97 (Sheldrick, 1990)'
_diffrn_ambient_temperature 150(2)
_diffrn_detector_area_resol_mean 6.827
_diffrn_measured_fraction_theta_full 0.998
_diffrn_measured_fraction_theta_max 0.998
_diffrn_measurement_device_type 'Rigaku XtaLAB mini'
_diffrn_measurement_method \w
_diffrn_radiation_monochromator graphite
_diffrn_radiation_source 'fine-focus sealed tube'
_diffrn_radiation_type MoK\a
_diffrn_radiation_wavelength 0.71075
_diffrn_reflns_av_R_equivalents 0.0324
_diffrn_reflns_av_sigmaI/netI 0.0378
_diffrn_reflns_limit_h_max 11
_diffrn_reflns_limit_h_min -11
_diffrn_reflns_limit_k_max 11
_diffrn_reflns_limit_k_min -11
_diffrn_reflns_limit_l_max 27
_diffrn_reflns_limit_l_min -27
_diffrn_reflns_number 18252
_diffrn_reflns_theta_full 27.48
_diffrn_reflns_theta_max 27.48
_diffrn_reflns_theta_min 3.16
_diffrn_standards_number 18252
_exptl_absorpt_coefficient_mu 4.564
_exptl_absorpt_correction_T_max 0.9143
_exptl_absorpt_correction_T_min 0.6582
_exptl_absorpt_correction_type multi-scan
_exptl_absorpt_process_details 'REQAB (Rigaku, 1998)'
_exptl_crystal_colour yellow
_exptl_crystal_density_diffrn 1.549
_exptl_crystal_density_method 'not measured'
_exptl_crystal_description plate
_exptl_crystal_F_000 768
_exptl_crystal_size_max 0.10
_exptl_crystal_size_mid 0.10
_exptl_crystal_size_min 0.02
_refine_diff_density_max 0.970
_refine_diff_density_min -1.804
_refine_diff_density_rms 0.110
_refine_ls_extinction_method none
_refine_ls_goodness_of_fit_ref 1.031
_refine_ls_hydrogen_treatment mixed
_refine_ls_matrix_type full
_refine_ls_number_parameters 340
_refine_ls_number_reflns 7518
_refine_ls_number_restraints 0
_refine_ls_restrained_S_all 1.031
_refine_ls_R_factor_all 0.0329
_refine_ls_R_factor_gt 0.0277
_refine_ls_shift/su_max 0.001
_refine_ls_shift/su_mean 0.000
_refine_ls_structure_factor_coef Fsqd
_refine_ls_weighting_details 'calc w=1/[\s^2^(Fo^2^)+(0.0279P)^2^+1.2022P] where P=(Fo^2^+2Fc^2^)/3'
_refine_ls_weighting_scheme calc
_refine_ls_wR_factor_gt 0.0583
_refine_ls_wR_factor_ref 0.0600
_reflns_number_gt 6866
_reflns_number_total 7518
_reflns_threshold_expression >2sigma(I)
_cod_data_source_file ja4109853_si_002.cif
_cod_data_source_block tf_ex05
_cod_original_sg_symbol_H-M P-1
_cod_database_code 4120681

loop_
_symmetry_equiv_pos_as_xyz
'x, y, z'
'-x, -y, -z'

loop_
_atom_site_label
_atom_site_type_symbol
_atom_site_fract_x
_atom_site_fract_y
_atom_site_fract_z
_atom_site_U_iso_or_equiv
_atom_site_adp_type
_atom_site_occupancy
_atom_site_symmetry_multiplicity
_atom_site_calc_flag
_atom_site_refinement_flags
W1 W 0.200587(14) 0.651877(13) 0.131524(6) 0.01437(4) Uani 1 1 d .
C1 C 0.2268(3) 0.4586(4) 0.09719(15) 0.0197(7) Uani 1 1 d .
O1 O 0.2399(3) 0.3464(3) 0.07500(12) 0.0285(5) Uani 1 1 d .
C2 C 0.4231(4) 0.5901(4) 0.13427(16) 0.0221(7) Uani 1 1 d .
O2 O 0.5568(3) 0.5630(3) 0.13313(13) 0.0353(6) Uani 1 1 d .
C3 C 0.0092(4) 0.8628(4) 0.09373(18) 0.0242(7) Uani 1 1 d .
C4 C 0.0915(4) 0.7781(4) 0.04170(17) 0.0240(7) Uani 1 1 d .
C5 C 0.2527(4) 0.7884(4) 0.03186(16) 0.0217(7) Uani 1 1 d .
C6 C 0.2663(4) 0.8804(4) 0.07933(16) 0.0198(6) Uani 1 1 d .
C7 C 0.1161(4) 0.9249(3) 0.11743(16) 0.0208(7) Uani 1 1 d .
C8 C -0.1676(4) 0.9018(5) 0.1112(2) 0.0379(10) Uani 1 1 d .
H8 H -0.1984 0.9552 0.1502 0.057 Uiso 1 1 calc R
H8A H -0.2076 0.8080 0.1193 0.057 Uiso 1 1 calc R
H8B H -0.2109 0.9672 0.0754 0.057 Uiso 1 1 calc R
C9 C 0.0188(5) 0.7099(4) -0.0019(2) 0.0398(10) Uani 1 1 d .
H9 H -0.0717 0.6725 0.0233 0.060 Uiso 1 1 calc R
H9A H 0.0954 0.6252 -0.0210 0.060 Uiso 1 1 calc R
H9B H -0.0146 0.7875 -0.0364 0.060 Uiso 1 1 calc R
C10 C 0.3800(5) 0.7243(4) -0.02125(18) 0.0329(9) Uani 1 1 d .
H10 H 0.3600 0.6301 -0.0318 0.049 Uiso 1 1 calc R
H10A H 0.4808 0.7027 -0.0067 0.049 Uiso 1 1 calc R
H10B H 0.3820 0.7984 -0.0598 0.049 Uiso 1 1 calc R
C11 C 0.4087(4) 0.9355(4) 0.08410(19) 0.0303(8) Uani 1 1 d .
H11 H 0.4000 1.0409 0.0644 0.045 Uiso 1 1 calc R
H11A H 0.5016 0.8712 0.0613 0.045 Uiso 1 1 calc R
H11B H 0.4174 0.9303 0.1297 0.045 Uiso 1 1 calc R
C12 C 0.0818(5) 1.0343(4) 0.16850(19) 0.0338(9) Uani 1 1 d .
H12 H 0.1254 0.9826 0.2067 0.051 Uiso 1 1 calc R
H12A H -0.0312 1.0689 0.1806 0.051 Uiso 1 1 calc R
H12B H 0.1292 1.1220 0.1512 0.051 Uiso 1 1 calc R
O3 O 0.1474(2) 0.3417(2) 0.22689(11) 0.0192(5) Uani 1 1 d .
C13 C 0.0537(4) 0.4771(4) 0.20395(15) 0.0184(6) Uani 1 1 d .
C14 C 0.0584(4) 0.6142(4) 0.22913(15) 0.0182(6) Uani 1 1 d .
C15 C 0.2125(4) 0.6062(3) 0.24160(15) 0.0176(6) Uani 1 1 d .
H15 H 0.242(4) 0.685(4) 0.2592(18) 0.025(10) Uiso 1 1 d .
Ge1 Ge 0.30409(4) 0.39183(4) 0.257435(15) 0.01652(7) Uani 1 1 d .
C16 C -0.0888(4) 0.4495(4) 0.18455(18) 0.0258(7) Uani 1 1 d .
H16 H -0.0572 0.3830 0.1497 0.039 Uiso 1 1 calc R
H16A H -0.1521 0.5467 0.1695 0.039 Uiso 1 1 calc R
H16B H -0.1501 0.4007 0.2219 0.039 Uiso 1 1 calc R
C17 C -0.0840(4) 0.7280(4) 0.25538(18) 0.0294(8) Uani 1 1 d .
H17 H -0.1671 0.7340 0.2307 0.044 Uiso 1 1 calc R
H17A H -0.0580 0.8282 0.2515 0.044 Uiso 1 1 calc R
H17B H -0.1197 0.6958 0.3010 0.044 Uiso 1 1 calc R
C18 C 0.3251(4) 0.2844(3) 0.34448(15) 0.0178(6) Uani 1 1 d .
Si1 Si 0.39991(11) 0.42001(11) 0.38512(5) 0.02239(19) Uani 1 1 d .
Si2 Si 0.13340(11) 0.24003(11) 0.39148(5) 0.0249(2) Uani 1 1 d .
Si3 Si 0.47870(11) 0.10323(10) 0.32802(5) 0.02174(19) Uani 1 1 d .
C19 C 0.5388(4) 0.5230(4) 0.32621(19) 0.0299(8) Uani 1 1 d .
H19 H 0.5729 0.5924 0.3488 0.045 Uiso 1 1 calc R
H19A H 0.4860 0.5811 0.2913 0.045 Uiso 1 1 calc R
H19B H 0.6297 0.4488 0.3079 0.045 Uiso 1 1 calc R
C20 C 0.5071(5) 0.3201(5) 0.45216(19) 0.0355(9) Uani 1 1 d .
H20 H 0.5464 0.3939 0.4702 0.053 Uiso 1 1 calc R
H20A H 0.5948 0.2413 0.4351 0.053 Uiso 1 1 calc R
H20B H 0.4360 0.2732 0.4862 0.053 Uiso 1 1 calc R
C21 C 0.2394(5) 0.5753(4) 0.42057(19) 0.0345(9) Uani 1 1 d .
H21 H 0.1673 0.5301 0.4548 0.052 Uiso 1 1 calc R
H21A H 0.1829 0.6324 0.3866 0.052 Uiso 1 1 calc R
H21B H 0.2846 0.6442 0.4388 0.052 Uiso 1 1 calc R
C22 C -0.0371(4) 0.4015(5) 0.38300(18) 0.0337(9) Uani 1 1 d .
H22 H -0.1304 0.3770 0.4117 0.050 Uiso 1 1 calc R
H22A H -0.0544 0.4182 0.3381 0.050 Uiso 1 1 calc R
H22B H -0.0159 0.4940 0.3948 0.050 Uiso 1 1 calc R
C23 C 0.1385(5) 0.1922(5) 0.48046(18) 0.0378(9) Uani 1 1 d .
H23 H 0.1557 0.2796 0.4980 0.057 Uiso 1 1 calc R
H23A H 0.2235 0.1043 0.4869 0.057 Uiso 1 1 calc R
H23B H 0.0391 0.1676 0.5029 0.057 Uiso 1 1 calc R
C24 C 0.0822(5) 0.0743(5) 0.3634(2) 0.0378(9) Uani 1 1 d .
H24 H -0.0180 0.0574 0.3884 0.057 Uiso 1 1 calc R
H24A H 0.1634 -0.0171 0.3697 0.057 Uiso 1 1 calc R
H24B H 0.0745 0.0962 0.3174 0.057 Uiso 1 1 calc R
H24C H 0.444(4) 0.335(4) 0.2137(18) 0.029(10) Uiso 1 1 d .
C25 C 0.4407(5) 0.0049(4) 0.26274(19) 0.0338(9) Uani 1 1 d .
H25 H 0.5321 -0.0747 0.2497 0.051 Uiso 1 1 calc R
H25A H 0.4205 0.0791 0.2253 0.051 Uiso 1 1 calc R
H25B H 0.3498 -0.0410 0.2792 0.051 Uiso 1 1 calc R
C26 C 0.4921(5) -0.0409(4) 0.40117(19) 0.0357(9) Uani 1 1 d .
H26 H 0.3952 -0.0785 0.4136 0.054 Uiso 1 1 calc R
H26A H 0.5082 0.0068 0.4371 0.054 Uiso 1 1 calc R
H26B H 0.5799 -0.1260 0.3909 0.054 Uiso 1 1 calc R
C27 C 0.6806(4) 0.1421(4) 0.2988(2) 0.0312(8) Uani 1 1 d .
H27 H 0.7565 0.0455 0.2946 0.047 Uiso 1 1 calc R
H27A H 0.7062 0.1976 0.3301 0.047 Uiso 1 1 calc R
H27B H 0.6840 0.2033 0.2567 0.047 Uiso 1 1 calc R

loop_
_atom_site_aniso_label
_atom_site_aniso_U_11
_atom_site_aniso_U_22
_atom_site_aniso_U_33
_atom_site_aniso_U_23
_atom_site_aniso_U_13
_atom_site_aniso_U_12
W1 0.01660(6) 0.01243(6) 0.01431(7) 0.00055(4) -0.00456(4) -0.00315(4)
C1 0.0168(14) 0.0235(16) 0.0164(16) 0.0046(13) -0.0026(12) -0.0037(13)
O1 0.0368(14) 0.0190(12) 0.0320(14) -0.0112(11) -0.0044(11) -0.0066(11)
C2 0.0283(17) 0.0188(16) 0.0175(16) 0.0028(13) -0.0037(13) -0.0049(14)
O2 0.0175(12) 0.0441(16) 0.0420(16) 0.0069(13) -0.0071(11) -0.0074(11)
C3 0.0248(16) 0.0158(15) 0.0306(19) 0.0084(14) -0.0123(14) -0.0018(13)
C4 0.0341(18) 0.0181(15) 0.0236(18) 0.0039(14) -0.0166(15) -0.0069(14)
C5 0.0292(17) 0.0142(15) 0.0192(17) 0.0033(13) -0.0045(13) -0.0027(13)
C6 0.0272(16) 0.0153(15) 0.0171(16) 0.0026(12) -0.0052(13) -0.0062(13)
C7 0.0291(17) 0.0098(14) 0.0228(17) 0.0034(13) -0.0057(13) -0.0048(13)
C8 0.0229(18) 0.032(2) 0.054(3) 0.0131(19) -0.0132(17) -0.0016(16)
C9 0.064(3) 0.030(2) 0.036(2) 0.0051(17) -0.032(2) -0.017(2)
C10 0.047(2) 0.0247(18) 0.0217(19) -0.0018(15) 0.0017(16) -0.0039(17)
C11 0.0343(19) 0.0250(18) 0.035(2) 0.0021(16) -0.0063(16) -0.0154(16)
C12 0.048(2) 0.0216(18) 0.029(2) -0.0068(15) 0.0054(17) -0.0098(17)
O3 0.0227(11) 0.0145(10) 0.0202(12) 0.0019(9) -0.0070(9) -0.0034(9)
C13 0.0197(15) 0.0166(15) 0.0171(16) 0.0036(12) -0.0047(12) -0.0026(12)
C14 0.0195(15) 0.0175(15) 0.0150(15) 0.0004(12) -0.0015(12) -0.0013(12)
C15 0.0244(16) 0.0148(15) 0.0146(15) 0.0005(12) -0.0040(12) -0.0072(13)
Ge1 0.01861(16) 0.01582(16) 0.01390(16) 0.00109(13) -0.00397(12) -0.00185(13)
C16 0.0226(16) 0.0247(17) 0.032(2) 0.0031(15) -0.0087(14) -0.0081(14)
C17 0.0276(18) 0.0221(17) 0.029(2) -0.0012(15) 0.0055(15) 0.0028(15)
C18 0.0200(15) 0.0176(15) 0.0143(15) 0.0005(12) -0.0036(12) -0.0019(12)
Si1 0.0264(5) 0.0220(4) 0.0197(5) -0.0031(4) -0.0079(4) -0.0031(4)
Si2 0.0236(5) 0.0295(5) 0.0197(5) 0.0041(4) -0.0026(4) -0.0068(4)
Si3 0.0263(5) 0.0173(4) 0.0211(5) 0.0000(4) -0.0075(4) -0.0018(4)
C19 0.0294(18) 0.0282(18) 0.035(2) -0.0057(16) -0.0085(16) -0.0090(16)
C20 0.044(2) 0.036(2) 0.030(2) -0.0007(17) -0.0209(18) -0.0068(18)
C21 0.040(2) 0.031(2) 0.031(2) -0.0124(17) -0.0063(17) 0.0013(17)
C22 0.0209(17) 0.050(2) 0.0238(19) 0.0021(17) -0.0011(14) -0.0008(17)
C23 0.035(2) 0.051(3) 0.022(2) 0.0103(18) -0.0015(16) -0.0095(19)
C24 0.037(2) 0.039(2) 0.041(2) 0.0052(19) -0.0100(18) -0.0183(19)
C25 0.045(2) 0.0249(18) 0.032(2) -0.0077(16) -0.0105(17) -0.0028(17)
C26 0.050(2) 0.0223(18) 0.033(2) 0.0028(16) -0.0167(18) -0.0004(17)
C27 0.0217(17) 0.0281(19) 0.039(2) -0.0060(17) -0.0010(15) 0.0022(15)

loop_
_atom_type_symbol
_atom_type_description
_atom_type_scat_dispersion_real
_atom_type_scat_dispersion_imag
_atom_type_scat_source
C C 0.0033 0.0016 'International Tables Vol C Tables 4.2.6.8 and 6.1.1.4'
H H 0.0000 0.0000 'International Tables Vol C Tables 4.2.6.8 and 6.1.1.4'
Ge Ge 0.1547 1.8001 'International Tables Vol C Tables 4.2.6.8 and 6.1.1.4'
O O 0.0106 0.0060 'International Tables Vol C Tables 4.2.6.8 and 6.1.1.4'
Si Si 0.0817 0.0704 'International Tables Vol C Tables 4.2.6.8 and 6.1.1.4'
W W -0.8490 6.8722 'International Tables Vol C Tables 4.2.6.8 and 6.1.1.4'

loop_
_geom_angle_atom_site_label_1
_geom_angle_atom_site_label_2
_geom_angle_atom_site_label_3
_geom_angle
C1 W1 C2 85.24(13)
C1 W1 C14 102.17(12)
C2 W1 C14 111.26(12)
C1 W1 C5 95.24(12)
C2 W1 C5 90.38(12)
C14 W1 C5 153.05(11)
C1 W1 C15 109.01(12)
C2 W1 C15 75.78(12)
C14 W1 C15 36.75(11)
C5 W1 C15 150.60(11)
C1 W1 C4 89.59(12)
C2 W1 C4 125.44(13)
C14 W1 C4 122.88(12)
C5 W1 C4 36.07(12)
C15 W1 C4 153.81(12)
C1 W1 C6 129.51(12)
C2 W1 C6 83.65(12)
C14 W1 C6 127.72(11)
C5 W1 C6 36.00(11)
C15 W1 C6 115.48(11)
C4 W1 C6 59.14(11)
C1 W1 C7 147.65(12)
C2 W1 C7 111.76(12)
C14 W1 C7 96.98(11)
C5 W1 C7 58.87(11)
C15 W1 C7 101.97(11)
C4 W1 C7 58.07(11)
C6 W1 C7 34.79(11)
C1 W1 C3 117.40(12)
C2 W1 C3 141.42(12)
C14 W1 C3 94.85(12)
C5 W1 C3 58.64(12)
C15 W1 C3 119.32(12)
C4 W1 C3 34.68(12)
C6 W1 C3 57.78(11)
C7 W1 C3 34.26(11)
C1 W1 C13 67.19(12)
C2 W1 C13 111.34(12)
C14 W1 C13 35.29(11)
C5 W1 C13 149.77(11)
C15 W1 C13 58.82(11)
C4 W1 C13 116.22(11)
C6 W1 C13 159.85(11)
C7 W1 C13 125.11(11)
C3 W1 C13 106.38(11)
O1 C1 W1 177.6(3)
O2 C2 W1 175.1(3)
C4 C3 C7 108.7(3)
C4 C3 C8 123.6(3)
C7 C3 C8 126.7(3)
C4 C3 W1 69.95(18)
C7 C3 W1 72.85(18)
C8 C3 W1 131.6(2)
C3 C4 C5 108.1(3)
C3 C4 C9 125.6(3)
C5 C4 C9 125.7(3)
C3 C4 W1 75.37(19)
C5 C4 W1 70.71(18)
C9 C4 W1 126.7(2)
C4 C5 C6 107.0(3)
C4 C5 C10 126.1(3)
C6 C5 C10 126.7(3)
C4 C5 W1 73.22(19)
C6 C5 W1 73.55(18)
C10 C5 W1 122.0(2)
C7 C6 C5 108.3(3)
C7 C6 C11 124.8(3)
C5 C6 C11 126.6(3)
C7 C6 W1 74.98(18)
C5 C6 W1 70.44(17)
C11 C6 W1 125.5(2)
C3 C7 C6 107.9(3)
C3 C7 C12 128.4(3)
C6 C7 C12 123.4(3)
C3 C7 W1 72.89(18)
C6 C7 W1 70.23(17)
C12 C7 W1 127.5(2)
C3 C8 H8 109.5
C3 C8 H8A 109.5
H8 C8 H8A 109.5
C3 C8 H8B 109.5
H8 C8 H8B 109.5
H8A C8 H8B 109.5
C4 C9 H9 109.5
C4 C9 H9A 109.5
H9 C9 H9A 109.5
C4 C9 H9B 109.5
H9 C9 H9B 109.5
H9A C9 H9B 109.5
C5 C10 H10 109.5
C5 C10 H10A 109.5
H10 C10 H10A 109.5
C5 C10 H10B 109.5
H10 C10 H10B 109.5
H10A C10 H10B 109.5
C6 C11 H11 109.5
C6 C11 H11A 109.5
H11 C11 H11A 109.5
C6 C11 H11B 109.5
H11 C11 H11B 109.5
H11A C11 H11B 109.5
C7 C12 H12 109.5
C7 C12 H12A 109.5
H12 C12 H12A 109.5
C7 C12 H12B 109.5
H12 C12 H12B 109.5
H12A C12 H12B 109.5
C13 O3 Ge1 107.70(18)
O3 C13 C14 117.2(3)
O3 C13 C16 111.8(3)
C14 C13 C16 123.7(3)
O3 C13 W1 114.08(19)
C14 C13 W1 63.40(17)
C16 C13 W1 118.3(2)
C13 C14 C15 109.9(3)
C13 C14 C17 124.3(3)
C15 C14 C17 123.9(3)
C13 C14 W1 81.30(19)
C15 C14 W1 75.54(18)
C17 C14 W1 123.0(2)
C14 C15 Ge1 106.2(2)
C14 C15 W1 67.71(17)
Ge1 C15 W1 106.16(14)
C14 C15 H15 124(2)
Ge1 C15 H15 124(2)
W1 C15 H15 115(2)
O3 Ge1 C15 90.53(11)
O3 Ge1 C18 110.90(11)
C15 Ge1 C18 123.98(13)
O3 Ge1 H24C 104.7(15)
C15 Ge1 H24C 116.1(15)
C18 Ge1 H24C 107.6(15)
C13 C16 H16 109.5
C13 C16 H16A 109.5
H16 C16 H16A 109.5
C13 C16 H16B 109.5
H16 C16 H16B 109.5
H16A C16 H16B 109.5
C14 C17 H17 109.5
C14 C17 H17A 109.5
H17 C17 H17A 109.5
C14 C17 H17B 109.5
H17 C17 H17B 109.5
H17A C17 H17B 109.5
Si2 C18 Si3 111.59(16)
Si2 C18 Si1 112.35(16)
Si3 C18 Si1 111.79(15)
Si2 C18 Ge1 112.33(15)
Si3 C18 Ge1 104.35(15)
Si1 C18 Ge1 103.92(15)
C20 Si1 C21 107.09(18)
C20 Si1 C19 106.54(18)
C21 Si1 C19 104.92(18)
C20 Si1 C18 112.74(16)
C21 Si1 C18 112.90(16)
C19 Si1 C18 112.09(15)
C22 Si2 C24 105.02(19)
C22 Si2 C23 107.20(18)
C24 Si2 C23 106.8(2)
C22 Si2 C18 112.90(16)
C24 Si2 C18 112.67(17)
C23 Si2 C18 111.79(16)
C25 Si3 C26 106.72(18)
C25 Si3 C27 105.26(18)
C26 Si3 C27 106.36(18)
C25 Si3 C18 112.18(16)
C26 Si3 C18 113.40(16)
C27 Si3 C18 112.37(15)
Si1 C19 H19 109.5
Si1 C19 H19A 109.5
H19 C19 H19A 109.5
Si1 C19 H19B 109.5
H19 C19 H19B 109.5
H19A C19 H19B 109.5
Si1 C20 H20 109.5
Si1 C20 H20A 109.5
H20 C20 H20A 109.5
Si1 C20 H20B 109.5
H20 C20 H20B 109.5
H20A C20 H20B 109.5
Si1 C21 H21 109.5
Si1 C21 H21A 109.5
H21 C21 H21A 109.5
Si1 C21 H21B 109.5
H21 C21 H21B 109.5
H21A C21 H21B 109.5
Si2 C22 H22 109.5
Si2 C22 H22A 109.5
H22 C22 H22A 109.5
Si2 C22 H22B 109.5
H22 C22 H22B 109.5
H22A C22 H22B 109.5
Si2 C23 H23 109.5
Si2 C23 H23A 109.5
H23 C23 H23A 109.5
Si2 C23 H23B 109.5
H23 C23 H23B 109.5
H23A C23 H23B 109.5
Si2 C24 H24 109.5
Si2 C24 H24A 109.5
H24 C24 H24A 109.5
Si2 C24 H24B 109.5
H24 C24 H24B 109.5
H24A C24 H24B 109.5
Si3 C25 H25 109.5
Si3 C25 H25A 109.5
H25 C25 H25A 109.5
Si3 C25 H25B 109.5
H25 C25 H25B 109.5
H25A C25 H25B 109.5
Si3 C26 H26 109.5
Si3 C26 H26A 109.5
H26 C26 H26A 109.5
Si3 C26 H26B 109.5
H26 C26 H26B 109.5
H26A C26 H26B 109.5
Si3 C27 H27 109.5
Si3 C27 H27A 109.5
H27 C27 H27A 109.5
Si3 C27 H27B 109.5
H27 C27 H27B 109.5
H27A C27 H27B 109.5

loop_
_geom_bond_atom_site_label_1
_geom_bond_atom_site_label_2
_geom_bond_distance
W1 C1 1.947(3)
W1 C2 1.950(3)
W1 C14 2.227(3)
W1 C5 2.309(3)
W1 C15 2.331(3)
W1 C4 2.342(3)
W1 C6 2.350(3)
W1 C7 2.412(3)
W1 C3 2.413(3)
W1 C13 2.462(3)
C1 O1 1.157(4)
C2 O2 1.161(4)
C3 C4 1.419(5)
C3 C7 1.421(5)
C3 C8 1.521(5)
C4 C5 1.440(5)
C4 C9 1.505(5)
C5 C6 1.440(5)
C5 C10 1.508(5)
C6 C7 1.425(5)
C6 C11 1.501(5)
C7 C12 1.516(5)
C8 H8 0.9800
C8 H8A 0.9800
C8 H8B 0.9800
C9 H9 0.9800
C9 H9A 0.9800
C9 H9B 0.9800
C10 H10 0.9800
C10 H10A 0.9800
C10 H10B 0.9800
C11 H11 0.9800
C11 H11A 0.9800
C11 H11B 0.9800
C12 H12 0.9800
C12 H12A 0.9800
C12 H12B 0.9800
O3 C13 1.400(4)
O3 Ge1 1.831(2)
C13 C14 1.439(4)
C13 C16 1.502(4)
C14 C15 1.440(4)
C14 C17 1.508(4)
C15 Ge1 1.937(3)
C15 H15 0.96(4)
Ge1 C18 1.981(3)
Ge1 H24C 1.44(4)
C16 H16 0.9800
C16 H16A 0.9800
C16 H16B 0.9800
C17 H17 0.9800
C17 H17A 0.9800
C17 H17B 0.9800
C18 Si2 1.903(3)
C18 Si3 1.908(3)
C18 Si1 1.909(3)
Si1 C20 1.879(4)
Si1 C21 1.885(4)
Si1 C19 1.887(4)
Si2 C22 1.872(4)
Si2 C24 1.880(4)
Si2 C23 1.882(4)
Si3 C25 1.879(4)
Si3 C26 1.882(4)
Si3 C27 1.887(4)
C19 H19 0.9800
C19 H19A 0.9800
C19 H19B 0.9800
C20 H20 0.9800
C20 H20A 0.9800
C20 H20B 0.9800
C21 H21 0.9800
C21 H21A 0.9800
C21 H21B 0.9800
C22 H22 0.9800
C22 H22A 0.9800
C22 H22B 0.9800
C23 H23 0.9800
C23 H23A 0.9800
C23 H23B 0.9800
C24 H24 0.9800
C24 H24A 0.9800
C24 H24B 0.9800
C25 H25 0.9800
C25 H25A 0.9800
C25 H25B 0.9800
C26 H26 0.9800
C26 H26A 0.9800
C26 H26B 0.9800
C27 H27 0.9800
C27 H27A 0.9800
C27 H27B 0.9800
